data_4501523
loop_
_publ_author_name
'Lin, Jing-Xiang'
'L\"u, Jian'
'Yang, Hong-Xun'
'Cao, Rong'

_publ_section_title
;
 Construction of Train-Like Supramolecular Structures from
 Decamethylcucurbit[5]uril and Iso- or Hetero-Keggin-Type
 Polyoxotungstates
;
_journal_issue 4
_journal_name_full 'Crystal Growth &amp; Design'
_journal_page_first 1966
_journal_paper_doi 10.1021/cg1000528
_journal_volume 10
_journal_year 2010
_chemical_formula_sum 'C80 H134 N40 Na6 O76 W12'
_chemical_formula_weight 5214.8
_chemical_name_systematic
;
 ?
;
_space_group_IT_number 59
_symmetry_cell_setting orthorhombic
_symmetry_space_group_name_Hall '-P 2ab 2a'
_symmetry_space_group_name_H-M 'P m m n :2'
_atom_sites_solution_hydrogens geom
_atom_sites_solution_primary direct
_atom_sites_solution_secondary difmap
_audit_creation_method SHELXL-97
_cell_angle_alpha 90.00
_cell_angle_beta 90.00
_cell_angle_gamma 90.00
_cell_formula_units_Z 2
_cell_length_a 15.097(3)
_cell_length_b 32.092(6)
_cell_length_c 14.403(3)
_cell_measurement_reflns_used 8474
_cell_measurement_temperature 293(2)
_cell_measurement_theta_max 0.369
_cell_measurement_theta_min 0.156
_cell_volume 6978(2)
_computing_cell_refinement 'SHELXL-97 (Sheldrick, 1997)'
_computing_data_collection 'SHELXL-97 (Sheldrick, 1997)'
_computing_data_reduction 'SHELXL-97 (Sheldrick, 1997)'
_computing_molecular_graphics 'SHELXL-97 (Sheldrick, 1997)'
_computing_publication_material 'SHELXL-97 (Sheldrick, 1997)'
_computing_structure_refinement 'SHELXL-97 (Sheldrick, 1997)'
_computing_structure_solution 'SHELXL-97 (Sheldrick, 1997)'
_diffrn_ambient_temperature 293(2)
_diffrn_measured_fraction_theta_full 0.997
_diffrn_measured_fraction_theta_max 0.997
_diffrn_radiation_monochromator graphite
_diffrn_radiation_source 'fine-focus sealed tube'
_diffrn_radiation_type MoK\a
_diffrn_radiation_wavelength 0.71073
_diffrn_reflns_av_R_equivalents 0.0903
_diffrn_reflns_av_sigmaI/netI 0.0480
_diffrn_reflns_limit_h_max 19
_diffrn_reflns_limit_h_min -18
_diffrn_reflns_limit_k_max 41
_diffrn_reflns_limit_k_min -41
_diffrn_reflns_limit_l_max 18
_diffrn_reflns_limit_l_min -18
_diffrn_reflns_number 59166
_diffrn_reflns_theta_full 27.50
_diffrn_reflns_theta_max 27.50
_diffrn_reflns_theta_min 2.05
_exptl_absorpt_coefficient_mu 9.978
_exptl_absorpt_correction_T_max 0.369
_exptl_absorpt_correction_T_min 0.156
_exptl_absorpt_correction_type multi-scan
_exptl_crystal_colour COLORLESS
_exptl_crystal_density_diffrn 2.466
_exptl_crystal_density_method 'not measured'
_exptl_crystal_description BLOCK
_exptl_crystal_F_000 4844.0
_exptl_crystal_size_max 0.20
_exptl_crystal_size_mid 0.18
_exptl_crystal_size_min 0.10
_refine_diff_density_max 2.599
_refine_diff_density_min -2.535
_refine_diff_density_rms 0.437
_refine_ls_extinction_method none
_refine_ls_goodness_of_fit_ref 1.286
_refine_ls_hydrogen_treatment constr
_refine_ls_matrix_type full
_refine_ls_number_parameters 552
_refine_ls_number_reflns 8441
_refine_ls_number_restraints 0
_refine_ls_restrained_S_all 1.286
_refine_ls_R_factor_all 0.0931
_refine_ls_R_factor_gt 0.0885
_refine_ls_shift/su_max 0.001
_refine_ls_shift/su_mean 0.000
_refine_ls_structure_factor_coef Fsqd
_refine_ls_weighting_details 'calc w=1/[\s^2^(Fo^2^)+(0.0772P)^2^+215.7773P] where P=(Fo^2^+2Fc^2^)/3'
_refine_ls_weighting_scheme calc
_refine_ls_wR_factor_gt 0.2161
_refine_ls_wR_factor_ref 0.2233
_reflns_number_gt 8151
_reflns_number_total 8441
_reflns_threshold_expression >2sigma(I)
_cod_data_source_file cg1000528_si_002.cif
_cod_data_source_block t
_cod_depositor_comments
;
The following automatic conversions were performed:

'_symmetry_cell_setting' value 'ORTHORHOMBIC' changed to
'orthorhombic' according to
/home/saulius/struct/CIF-dictionaries/cif_core.dic dictionary named
'cif_core.dic' version 2.4.2 from
2011-04-26.

'_refine_ls_hydrogen_treatment' value 'CONSTR' changed
to 'constr' according to
/home/saulius/struct/CIF-dictionaries/cif_core.dic dictionary named
'cif_core.dic' version 2.4.2 from 2011-04-26.

Automatic conversion script
Id: cif_fix_values 1715 2011-07-08 13:25:40Z adriana 
;
_cod_original_sg_symbol_H-M PMMN
_cod_database_code 4501523

loop_
_symmetry_equiv_pos_as_xyz
'x, y, z'
'-x+1/2, -y+1/2, z'
'x+1/2, -y, -z'
'-x, y+1/2, -z'
'-x, -y, -z'
'x-1/2, y-1/2, -z'
'-x-1/2, y, z'
'x, -y-1/2, z'

loop_
_atom_site_label
_atom_site_type_symbol
_atom_site_fract_x
_atom_site_fract_y
_atom_site_fract_z
_atom_site_U_iso_or_equiv
_atom_site_adp_type
_atom_site_occupancy
_atom_site_symmetry_multiplicity
_atom_site_calc_flag
_atom_site_refinement_flags
C1 C 0.8454(11) 0.0927(5) 0.2559(11) 0.036(3) Uani 1 1 d .
H1A H 0.9086 0.0932 0.2482 0.053 Uiso 1 1 calc R
H1B H 0.8285 0.0674 0.2868 0.053 Uiso 1 1 calc R
H1C H 0.8271 0.1162 0.2923 0.053 Uiso 1 1 calc R
C2 C 0.8017(9) 0.0945(4) 0.1625(10) 0.025(3) Uani 1 1 d .
C3 C 0.7500 0.0348(5) 0.0791(13) 0.018(3) Uani 1 2 d S
C4 C 0.7500 0.1564(7) 0.0894(15) 0.032(5) Uani 1 2 d S
C5 C 0.9106(10) 0.0429(5) 0.0883(12) 0.034(4) Uani 1 1 d .
H5A H 0.9459 0.0481 0.1433 0.041 Uiso 1 1 calc R
H5B H 0.9081 0.0129 0.0796 0.041 Uiso 1 1 calc R
C6 C 0.9131(10) 0.1496(4) 0.1016(10) 0.027(3) Uani 1 1 d .
H6A H 0.9101 0.1798 0.1020 0.032 Uiso 1 1 calc R
H6B H 0.9484 0.1411 0.1545 0.032 Uiso 1 1 calc R
C7 C 1.0815(12) 0.0958(5) 0.0854(12) 0.041(4) Uani 1 1 d .
H7A H 1.0547 0.0973 0.1458 0.061 Uiso 1 1 calc R
H7B H 1.1206 0.1191 0.0771 0.061 Uiso 1 1 calc R
H7C H 1.1144 0.0703 0.0801 0.061 Uiso 1 1 calc R
C8 C 1.0086(11) 0.0969(5) 0.0104(11) 0.033(3) Uani 1 1 d .
C9 C 1.0416(10) 0.0988(5) -0.0944(11) 0.030(3) Uani 1 1 d .
C10 C 1.1429(9) 0.0969(6) -0.1055(13) 0.040(4) Uani 1 1 d .
H10A H 1.1644 0.0710 -0.0810 0.060 Uiso 1 1 calc R
H10B H 1.1695 0.1196 -0.0724 0.060 Uiso 1 1 calc R
H10C H 1.1580 0.0988 -0.1701 0.060 Uiso 1 1 calc R
C11 C 0.9452(10) 0.0425(5) -0.0760(11) 0.031(3) Uani 1 1 d .
C12 C 0.9635(10) 0.1617(5) -0.0598(12) 0.032(3) Uani 1 1 d .
C13 C 1.0079(11) 0.0508(5) -0.2315(11) 0.035(3) Uani 1 1 d .
H13A H 1.0010 0.0208 -0.2334 0.042 Uiso 1 1 calc R
H13B H 1.0679 0.0572 -0.2509 0.042 Uiso 1 1 calc R
C14 C 1.0241(11) 0.1567(4) -0.2192(12) 0.034(3) Uani 1 1 d .
H14A H 1.0267 0.1869 -0.2157 0.041 Uiso 1 1 calc R
H14B H 1.0813 0.1470 -0.2409 0.041 Uiso 1 1 calc R
C15 C 0.9621(11) 0.1094(4) -0.3454(10) 0.029(3) Uani 1 1 d .
C16 C 1.0492(12) 0.1079(5) -0.4008(12) 0.040(4) Uani 1 1 d .
H16A H 1.0621 0.1351 -0.4250 0.060 Uiso 1 1 calc R
H16B H 1.0432 0.0886 -0.4512 0.060 Uiso 1 1 calc R
H16C H 1.0964 0.0991 -0.3608 0.060 Uiso 1 1 calc R
C17 C 0.8748(11) 0.1135(4) -0.4070(10) 0.030(3) Uani 1 1 d .
C18 C 0.8916(13) 0.1214(6) -0.5100(10) 0.042(4) Uani 1 1 d .
H18A H 0.8363 0.1209 -0.5430 0.062 Uiso 1 1 calc R
H18B H 0.9299 0.1002 -0.5341 0.062 Uiso 1 1 calc R
H18C H 0.9190 0.1482 -0.5178 0.062 Uiso 1 1 calc R
C19 C 0.8728(10) 0.0488(5) -0.3282(11) 0.031(3) Uani 1 1 d .
C20 C 0.8794(11) 0.1665(5) -0.2949(11) 0.032(3) Uani 1 1 d .
C21 C 0.7500 0.1682(7) -0.3941(16) 0.031(4) Uani 1 2 d S
H21A H 0.7500 0.1967 -0.3717 0.037 Uiso 1 2 calc SR
H21B H 0.7500 0.1690 -0.4614 0.037 Uiso 1 2 calc SR
C22 C 0.7500 0.0602(7) -0.4374(16) 0.035(5) Uani 1 2 d S
H22A H 0.7500 0.0300 -0.4415 0.042 Uiso 1 2 calc SR
H22B H 0.7500 0.0711 -0.5002 0.042 Uiso 1 2 calc SR
N1 N 0.8232(8) 0.0575(4) 0.1052(9) 0.030(3) Uani 1 1 d .
N2 N 0.8245(8) 0.1332(3) 0.1123(9) 0.028(3) Uani 1 1 d .
N3 N 0.9570(9) 0.1365(4) 0.0182(9) 0.030(3) Uani 1 1 d .
N4 N 0.9547(8) 0.0606(4) 0.0109(9) 0.026(3) Uani 1 1 d .
N5 N 0.9962(9) 0.0645(4) -0.1388(9) 0.029(3) Uani 1 1 d .
N6 N 1.0081(9) 0.1398(4) -0.1242(9) 0.032(3) Uani 1 1 d .
N7 N 0.9571(9) 0.1450(4) -0.2869(9) 0.032(3) Uani 1 1 d .
N8 N 0.9456(9) 0.0697(4) -0.2979(10) 0.036(3) Uani 1 1 d .
N9 N 0.8300(9) 0.0735(4) -0.3911(9) 0.031(3) Uani 1 1 d .
N10 N 0.8287(9) 0.1476(4) -0.3626(9) 0.031(3) Uani 1 1 d .
O1 O 0.7500 0.0019(4) 0.0385(11) 0.033(3) Uani 1 2 d S
O2 O 0.9036(8) 0.0108(3) -0.0931(9) 0.039(3) Uani 1 1 d .
O3 O 0.8499(8) 0.0145(4) -0.3016(9) 0.043(3) Uani 1 1 d .
O4 O 0.7500 0.1909(5) 0.0530(13) 0.041(4) Uani 1 2 d S
O5 O 0.9330(8) 0.1968(3) -0.0653(8) 0.035(3) Uani 1 1 d .
O6 O 0.8582(7) 0.1965(3) -0.2489(8) 0.034(2) Uani 1 1 d .
W1 W 1.05993(6) 0.2500 0.55400(6) 0.0282(2) Uani 1 2 d S
W2 W 1.2500 0.19848(3) 0.62961(6) 0.0346(2) Uani 1 2 d S
W3 W 1.2500 0.19151(3) 0.20925(6) 0.0330(2) Uani 1 2 d S
W4 W 1.06237(5) 0.19546(2) 0.34349(5) 0.0395(2) Uani 1 1 d .
W5 W 1.2500 0.14165(3) 0.40397(6) 0.0368(3) Uani 1 2 d S
Na1 Na 0.9328(7) 0.2500 -0.1833(8) 0.043(2) Uani 1 2 d S
Na2 Na 0.8552(9) 0.2500 0.0220(9) 0.059(3) Uani 1 2 d S
Na3 Na 0.7500 0.0067(3) -0.1423(8) 0.045(2) Uani 1 2 d S
O1W O 0.7500 0.2500 -0.1194(16) 0.044(6) Uani 1 4 d S
O2W O 1.0940(13) 0.2500 -0.1680(15) 0.053(5) Uani 1 2 d S
O3W O 0.7500 -0.0554(6) -0.2184(14) 0.056(5) Uani 1 2 d S
O4W O 1.0460(10) 0.0611(5) 0.3231(13) 0.072(5) Uani 1 1 d .
O5W O 0.7500 0.0880(10) -0.132(2) 0.102(10) Uani 1 2 d S
O7W O 0.932(3) 0.0097(9) 0.434(2) 0.068(9) Uani 0.50 1 d P
O8W O 0.7500 0.1897(12) 0.326(4) 0.086(17) Uani 0.50 2 d SP
O9W O 0.852(4) 0.2500 0.199(3) 0.075(15) Uani 0.50 2 d SP
O21 O 1.2500 0.2500 0.7015(13) 0.025(4) Uani 1 4 d S
O22 O 1.2500 0.1629(4) 0.7176(9) 0.029(3) Uani 1 2 d S
O23 O 1.2500 0.1378(5) 0.2683(12) 0.040(4) Uani 1 2 d S
O24 O 1.2500 0.1763(5) 0.0972(11) 0.050(5) Uani 1 2 d S
O25 O 1.2500 0.0899(5) 0.4256(12) 0.049(5) Uani 1 2 d S
O26 O 1.2500 0.2500 0.1879(17) 0.076(12) Uani 1 4 d S
O7 O 0.9711(10) 0.1702(5) 0.3115(9) 0.058(4) Uani 1 1 d .
O8 O 1.2500 0.1618(6) 0.5270(13) 0.079(9) Uani 1 2 d S
O10 O 1.2917(12) 0.2022(5) 0.3555(12) 0.018(4) Uani 0.50 1 d P
O11 O 1.0290(14) 0.2918(4) 0.4683(9) 0.078(6) Uani 1 1 d .
O12 O 1.2078(16) 0.2500 0.5288(16) 0.016(5) Uiso 0.50 2 d SP
O13 O 1.3704(12) 0.2085(4) 0.6126(16) 0.097(8) Uani 1 1 d .
O15 O 1.1255(13) 0.1921(6) 0.2298(15) 0.115(9) Uani 1 1 d .
O16 O 0.974(2) 0.2500 0.623(2) 0.102(11) Uani 1 2 d S
O18 O 1.1334(17) 0.2500 0.4154(15) 0.016(5) Uani 0.50 2 d SP
O19 O 1.3712(14) 0.1518(8) 0.3941(13) 0.121(10) Uani 1 1 d .
O14 O 1.027(3) 0.2500 0.3075(14) 0.104(12) Uani 1 2 d S
O6W O 1.021(4) 0.2500 0.094(3) 0.09(2) Uani 0.50 2 d SP

loop_
_atom_site_aniso_label
_atom_site_aniso_U_11
_atom_site_aniso_U_22
_atom_site_aniso_U_33
_atom_site_aniso_U_23
_atom_site_aniso_U_13
_atom_site_aniso_U_12
C1 0.038(9) 0.033(8) 0.035(8) -0.002(6) -0.013(7) -0.002(7)
C2 0.029(8) 0.017(6) 0.030(7) 0.002(5) -0.007(6) 0.003(5)
C3 0.013(8) 0.010(8) 0.031(9) 0.007(7) 0.000 0.000
C4 0.039(12) 0.021(10) 0.036(11) -0.010(8) 0.000 0.000
C5 0.023(7) 0.018(7) 0.062(10) 0.008(7) -0.017(7) 0.002(5)
C6 0.027(7) 0.024(7) 0.029(7) 0.008(6) -0.008(6) -0.004(6)
C7 0.044(10) 0.035(9) 0.043(9) 0.000(7) -0.012(8) -0.003(7)
C8 0.032(8) 0.027(7) 0.040(8) 0.002(6) -0.004(7) -0.001(6)
C9 0.023(7) 0.030(8) 0.038(8) 0.010(6) -0.002(6) -0.003(6)
C10 0.011(6) 0.046(10) 0.063(11) 0.012(8) -0.010(7) 0.005(6)
C11 0.031(8) 0.023(7) 0.040(8) 0.001(6) -0.001(7) 0.007(6)
C12 0.025(7) 0.024(7) 0.048(9) 0.006(6) -0.011(7) -0.005(6)
C13 0.036(8) 0.035(8) 0.034(8) 0.002(6) 0.006(7) 0.008(7)
C14 0.031(8) 0.017(7) 0.053(9) 0.004(6) -0.004(7) -0.010(6)
C15 0.036(8) 0.021(7) 0.030(7) -0.005(5) 0.006(6) -0.016(6)
C16 0.041(9) 0.035(9) 0.044(9) 0.002(7) 0.013(8) -0.011(7)
C17 0.038(8) 0.016(6) 0.035(7) -0.007(5) 0.004(6) -0.012(6)
C18 0.056(11) 0.045(10) 0.023(7) 0.009(7) 0.017(7) 0.023(8)
C19 0.026(7) 0.028(7) 0.038(8) 0.008(6) 0.003(6) -0.006(6)
C20 0.033(8) 0.028(7) 0.036(8) 0.003(6) 0.011(6) -0.006(6)
C21 0.023(10) 0.024(10) 0.045(12) -0.004(9) 0.000 0.000
C22 0.043(13) 0.024(11) 0.037(11) -0.006(9) 0.000 0.000
N1 0.026(6) 0.028(6) 0.035(6) -0.008(5) 0.001(5) 0.000(5)
N2 0.029(7) 0.014(5) 0.040(7) -0.001(5) 0.006(5) -0.006(5)
N3 0.030(7) 0.026(6) 0.033(6) 0.004(5) -0.001(5) -0.001(5)
N4 0.026(6) 0.018(5) 0.035(6) 0.010(5) -0.002(5) -0.003(5)
N5 0.030(6) 0.022(6) 0.035(6) -0.001(5) 0.000(5) -0.002(5)
N6 0.029(7) 0.027(6) 0.039(7) 0.001(5) -0.010(6) -0.004(5)
N7 0.034(7) 0.028(6) 0.035(7) -0.002(5) 0.006(6) -0.009(5)
N8 0.038(7) 0.024(6) 0.047(8) 0.007(6) 0.004(6) -0.007(6)
N9 0.036(7) 0.021(6) 0.035(6) 0.003(5) 0.004(6) -0.009(5)
N10 0.036(7) 0.022(6) 0.034(6) 0.001(5) 0.006(6) 0.005(5)
O1 0.031(8) 0.019(7) 0.049(9) -0.010(6) 0.000 0.000
O2 0.036(6) 0.025(5) 0.057(7) -0.001(5) -0.004(6) -0.008(5)
O3 0.041(7) 0.030(6) 0.059(8) 0.017(5) -0.012(6) -0.006(5)
O4 0.040(10) 0.032(9) 0.051(10) 0.010(7) 0.000 0.000
O5 0.047(7) 0.017(5) 0.041(6) 0.004(4) -0.003(5) 0.002(4)
O6 0.030(6) 0.029(5) 0.042(6) -0.008(5) 0.002(5) 0.000(4)
W1 0.0242(4) 0.0305(4) 0.0298(4) 0.000 0.0015(3) 0.000
W2 0.0575(6) 0.0223(4) 0.0241(4) 0.0040(3) 0.000 0.000
W3 0.0530(6) 0.0229(4) 0.0232(4) -0.0014(3) 0.000 0.000
W4 0.0379(4) 0.0400(4) 0.0405(4) 0.0067(3) -0.0111(3) -0.0140(3)
W5 0.0625(7) 0.0191(4) 0.0288(4) 0.0014(3) 0.000 0.000
Na1 0.050(6) 0.018(4) 0.061(6) 0.000 -0.010(5) 0.000
Na2 0.065(8) 0.038(6) 0.074(8) 0.000 0.013(6) 0.000
Na3 0.041(5) 0.032(5) 0.063(6) -0.004(5) 0.000 0.000
O1W 0.045(14) 0.055(16) 0.032(12) 0.000 0.000 0.000
O2W 0.047(11) 0.038(10) 0.073(13) 0.000 0.018(10) 0.000
O3W 0.080(15) 0.037(10) 0.052(11) -0.006(8) 0.000 0.000
O4W 0.049(9) 0.063(10) 0.105(13) 0.010(9) -0.015(9) 0.006(8)
O5W 0.10(2) 0.08(2) 0.12(3) 0.004(18) 0.000 0.000
O7W 0.11(3) 0.046(16) 0.050(16) 0.009(13) 0.017(17) -0.001(17)
O8W 0.13(5) 0.02(2) 0.11(4) -0.04(2) 0.000 0.000
O9W 0.12(4) 0.05(2) 0.06(2) 0.000 -0.07(3) 0.000
O21 0.030(10) 0.025(10) 0.021(9) 0.000 0.000 0.000
O22 0.049(9) 0.020(7) 0.016(6) 0.008(5) 0.000 0.000
O23 0.050(10) 0.019(7) 0.050(10) -0.011(7) 0.000 0.000
O24 0.089(15) 0.033(9) 0.027(8) 0.012(7) 0.000 0.000
O25 0.077(14) 0.030(9) 0.040(9) 0.000(7) 0.000 0.000
O26 0.18(4) 0.025(13) 0.026(12) 0.000 0.000 0.000
O7 0.063(9) 0.074(10) 0.037(6) 0.000(6) -0.007(6) -0.040(8)
O8 0.18(3) 0.022(9) 0.031(9) 0.015(7) 0.000 0.000
O10 0.021(8) 0.015(8) 0.018(8) -0.004(6) 0.001(7) -0.017(7)
O11 0.163(18) 0.032(7) 0.038(7) 0.005(6) -0.045(10) -0.002(9)
O13 0.094(13) 0.019(6) 0.18(2) 0.004(9) 0.095(14) 0.011(7)
O15 0.086(13) 0.126(17) 0.133(17) 0.111(15) 0.054(13) 0.064(12)
O16 0.15(3) 0.037(11) 0.12(2) 0.000 0.10(2) 0.000
O18 0.029(13) 0.010(11) 0.009(10) 0.000 0.007(10) 0.000
O19 0.096(14) 0.19(2) 0.078(12) 0.090(14) -0.055(11) -0.085(15)
O14 0.24(4) 0.032(11) 0.038(11) 0.000 0.015(17) 0.000
O6W 0.20(6) 0.019(17) 0.06(2) 0.000 -0.10(3) 0.000

loop_
_atom_type_symbol
_atom_type_description
_atom_type_scat_dispersion_real
_atom_type_scat_dispersion_imag
_atom_type_scat_source
C C 0.0033 0.0016 'International Tables Vol C Tables 4.2.6.8 and 6.1.1.4'
H H 0.0000 0.0000 'International Tables Vol C Tables 4.2.6.8 and 6.1.1.4'
N N 0.0061 0.0033 'International Tables Vol C Tables 4.2.6.8 and 6.1.1.4'
O O 0.0106 0.0060 'International Tables Vol C Tables 4.2.6.8 and 6.1.1.4'
W W -0.8490 6.8722 'International Tables Vol C Tables 4.2.6.8 and 6.1.1.4'
Na Na 0.0362 0.0249 'International Tables Vol C Tables 4.2.6.8 and 6.1.1.4'

loop_
_geom_angle_atom_site_label_1
_geom_angle_atom_site_label_2
_geom_angle_atom_site_label_3
_geom_angle
_geom_angle_site_symmetry_1
_geom_angle_site_symmetry_3
N2 C2 N1 110.4(11) . .
N2 C2 C1 111.7(12) . .
N1 C2 C1 111.9(12) . .
N2 C2 C2 103.5(7) . 7_755
N1 C2 C2 102.7(7) . 7_755
C1 C2 C2 116.1(9) . 7_755
O1 C3 N1 126.5(8) . .
O1 C3 N1 126.5(8) . 7_755
N1 C3 N1 107.0(16) . 7_755
O4 C4 N2 125.9(9) . 7_755
O4 C4 N2 125.9(9) . .
N2 C4 N2 108.2(18) 7_755 .
N4 C5 N1 116.0(12) . .
N3 C6 N2 114.2(12) . .
N4 C8 N3 113.5(13) . .
N4 C8 C7 112.6(13) . .
N3 C8 C7 109.8(13) . .
N4 C8 C9 102.4(12) . .
N3 C8 C9 101.7(12) . .
C7 C8 C9 116.2(14) . .
N5 C9 N6 112.9(12) . .
N5 C9 C10 113.2(14) . .
N6 C9 C10 110.3(12) . .
N5 C9 C8 104.0(12) . .
N6 C9 C8 101.7(12) . .
C10 C9 C8 114.1(13) . .
O2 C11 N5 125.5(15) . .
O2 C11 N4 125.7(15) . .
N5 C11 N4 108.7(13) . .
O5 C12 N6 128.8(15) . .
O5 C12 N3 124.4(16) . .
N6 C12 N3 106.9(13) . .
N5 C13 N8 113.9(13) . .
N7 C14 N6 114.1(12) . .
N7 C15 N8 114.3(12) . .
N7 C15 C16 112.3(12) . .
N8 C15 C16 111.1(13) . .
N7 C15 C17 102.6(12) . .
N8 C15 C17 101.0(11) . .
C16 C15 C17 114.8(12) . .
N10 C17 N9 111.7(12) . .
N10 C17 C18 112.6(13) . .
N9 C17 C18 111.9(13) . .
N10 C17 C15 102.4(11) . .
N9 C17 C15 102.8(12) . .
C18 C17 C15 114.7(13) . .
O3 C19 N8 125.1(15) . .
O3 C19 N9 126.9(15) . .
N8 C19 N9 108.0(13) . .
O6 C20 N7 125.6(15) . .
O6 C20 N10 126.1(15) . .
N7 C20 N10 108.3(13) . .
N10 C21 N10 112.1(18) 7_755 .
N9 C22 N9 113.4(18) . 7_755
C3 N1 C5 121.7(12) . .
C3 N1 C2 113.5(12) . .
C5 N1 C2 124.3(12) . .
C4 N2 C6 121.9(12) . .
C4 N2 C2 112.2(12) . .
C6 N2 C2 125.1(12) . .
C12 N3 C6 122.6(13) . .
C12 N3 C8 113.4(13) . .
C6 N3 C8 123.7(12) . .
C11 N4 C5 119.6(12) . .
C11 N4 C8 113.4(12) . .
C5 N4 C8 127.0(13) . .
C11 N5 C13 121.9(13) . .
C11 N5 C9 111.3(12) . .
C13 N5 C9 126.4(13) . .
C12 N6 C9 115.9(13) . .
C12 N6 C14 121.7(13) . .
C9 N6 C14 122.4(13) . .
C20 N7 C15 113.7(13) . .
C20 N7 C14 121.6(13) . .
C15 N7 C14 124.6(14) . .
C19 N8 C15 114.6(13) . .
C19 N8 C13 121.5(13) . .
C15 N8 C13 123.5(13) . .
C19 N9 C22 121.9(14) . .
C19 N9 C17 113.2(13) . .
C22 N9 C17 124.9(15) . .
C20 N10 C21 118.8(14) . .
C20 N10 C17 112.1(13) . .
C21 N10 C17 127.4(15) . .
C3 O1 Na3 115.6(13) . .
C11 O2 Na3 126.5(11) . .
C19 O3 Na3 120.0(11) . .
C4 O4 Na2 139.3(5) . .
C4 O4 Na2 139.3(5) . 2_655
Na2 O4 Na2 78.4(7) . 2_655
C12 O5 Na1 134.5(12) . .
C12 O5 Na2 143.1(12) . .
Na1 O5 Na2 82.3(4) . .
C20 O6 Na1 134.5(11) . .
O16 W1 O11 101.9(11) . 8_565
O16 W1 O11 101.9(11) . .
O11 W1 O11 91.0(8) 8_565 .
O16 W1 O13 99.5(12) . 7_855
O11 W1 O13 85.9(7) 8_565 7_855
O11 W1 O13 158.6(10) . 7_855
O16 W1 O13 99.5(12) . 2_755
O11 W1 O13 158.6(10) 8_565 2_755
O11 W1 O13 85.9(7) . 2_755
O13 W1 O13 89.3(8) 7_855 2_755
O16 W1 O12 151.4(15) . .
O11 W1 O12 98.0(8) 8_565 .
O11 W1 O12 98.0(8) . .
O13 W1 O12 61.6(8) 7_855 .
O13 W1 O12 61.6(8) 2_755 .
O16 W1 O18 156.8(15) . .
O11 W1 O18 63.1(7) 8_565 .
O11 W1 O18 63.1(7) . .
O13 W1 O18 96.9(9) 7_855 .
O13 W1 O18 96.9(9) 2_755 .
O12 W1 O18 51.7(9) . .
O22 W2 O13 102.3(6) . .
O22 W2 O13 102.3(6) . 7_855
O13 W2 O13 154.9(11) . 7_855
O22 W2 O8 99.5(7) . .
O13 W2 O8 90.3(6) . .
O13 W2 O8 90.3(6) 7_855 .
O22 W2 O21 99.9(7) . .
O13 W2 O21 85.6(5) . .
O13 W2 O21 85.6(5) 7_855 .
O8 W2 O21 160.6(7) . .
O22 W2 O12 162.5(6) . .
O13 W2 O12 93.7(8) . .
O13 W2 O12 61.3(8) 7_855 .
O8 W2 O12 87.3(6) . .
O21 W2 O12 74.0(6) . .
O22 W2 O12 162.5(6) . 2_755
O13 W2 O12 61.3(8) . 2_755
O13 W2 O12 93.7(8) 7_855 2_755
O8 W2 O12 87.3(6) . 2_755
O21 W2 O12 74.0(6) . 2_755
O12 W2 O12 32.3(12) . 2_755
O24 W3 O26 97.5(9) . .
O24 W3 O15 98.7(8) . 7_855
O26 W3 O15 90.9(6) . 7_855
O24 W3 O15 98.7(8) . .
O26 W3 O15 90.9(6) . .
O15 W3 O15 162.1(14) 7_855 .
O24 W3 O23 99.5(8) . .
O26 W3 O23 163.0(9) . .
O15 W3 O23 86.6(5) 7_855 .
O15 W3 O23 86.6(5) . .
O24 W3 O10 162.0(5) . .
O26 W3 O10 90.1(8) . .
O15 W3 O10 64.6(9) 7_855 .
O15 W3 O10 97.5(9) . .
O23 W3 O10 73.7(6) . .
O24 W3 O10 162.0(5) . 7_855
O26 W3 O10 90.1(8) . 7_855
O15 W3 O10 97.5(9) 7_855 7_855
O15 W3 O10 64.6(9) . 7_855
O23 W3 O10 73.7(6) . 7_855
O10 W3 O10 32.9(9) . 7_855
O24 W3 W5 133.5(6) . .
O26 W3 W5 129.0(7) . .
O15 W3 W5 82.5(5) 7_855 .
O15 W3 W5 82.5(5) . .
O23 W3 W5 34.0(5) . .
O10 W3 W5 41.8(4) . .
O10 W3 W5 41.8(4) 7_855 .
O7 W4 O19 100.8(10) . 7_855
O7 W4 O15 98.6(9) . .
O19 W4 O15 91.4(7) 7_855 .
O7 W4 O14 98.2(13) . .
O19 W4 O14 161.0(14) 7_855 .
O15 W4 O14 87.5(9) . .
O7 W4 O11 98.4(8) . 8_565
O19 W4 O11 86.2(7) 7_855 8_565
O15 W4 O11 163.0(10) . 8_565
O14 W4 O11 89.2(8) . 8_565
O7 W4 O10 152.9(7) . 7_855
O19 W4 O10 60.7(9) 7_855 7_855
O15 W4 O10 64.8(9) . 7_855
O14 W4 O10 102.1(13) . 7_855
O11 W4 O10 99.6(7) 8_565 7_855
O7 W4 O18 151.9(8) . .
O19 W4 O18 98.3(10) 7_855 .
O15 W4 O18 101.4(10) . .
O14 W4 O18 63.4(11) . .
O11 W4 O18 62.4(8) 8_565 .
O10 W4 O18 55.1(7) 7_855 .
O25 W5 O19 100.7(8) . .
O25 W5 O19 100.7(8) . 7_855
O19 W5 O19 158.0(14) . 7_855
O25 W5 O8 99.5(8) . .
O19 W5 O8 90.7(7) . .
O19 W5 O8 90.7(7) 7_855 .
O25 W5 O23 97.0(7) . .
O19 W5 O23 86.3(6) . .
O19 W5 O23 86.3(6) 7_855 .
O8 W5 O23 163.5(7) . .
O25 W5 O10 160.8(6) . .
O19 W5 O10 62.0(9) . .
O19 W5 O10 96.0(9) 7_855 .
O8 W5 O10 89.7(7) . .
O23 W5 O10 74.5(6) . .
O25 W5 O10 160.8(6) . 7_855
O19 W5 O10 96.0(9) . 7_855
O19 W5 O10 62.0(9) 7_855 7_855
O8 W5 O10 89.7(7) . 7_855
O23 W5 O10 74.5(6) . 7_855
O10 W5 O10 33.9(10) . 7_855
O25 W5 W3 130.3(6) . .
O19 W5 W3 81.2(5) . .
O19 W5 W3 81.2(5) 7_855 .
O8 W5 W3 130.2(5) . .
O23 W5 W3 33.3(4) . .
O10 W5 W3 43.4(4) . .
O10 W5 W3 43.4(4) 7_855 .
O6 Na1 O6 98.9(7) . 8_565
O6 Na1 O5 76.0(4) . .
O6 Na1 O5 146.5(7) 8_565 .
O6 Na1 O5 146.5(7) . 8_565
O6 Na1 O5 76.0(4) 8_565 8_565
O5 Na1 O5 90.3(6) . 8_565
O6 Na1 O2W 122.3(5) . .
O6 Na1 O2W 122.3(5) 8_565 .
O5 Na1 O2W 86.3(5) . .
O5 Na1 O2W 86.3(5) 8_565 .
O6 Na1 O16 72.7(6) . 1_554
O6 Na1 O16 72.7(6) 8_565 1_554
O5 Na1 O16 133.4(4) . 1_554
O5 Na1 O16 133.4(4) 8_565 1_554
O2W Na1 O16 82.4(10) . 1_554
O6 Na1 O1W 70.1(5) . .
O6 Na1 O1W 70.1(5) 8_565 .
O5 Na1 O1W 77.2(5) . .
O5 Na1 O1W 77.2(5) 8_565 .
O2W Na1 O1W 156.4(8) . .
O16 Na1 O1W 121.2(9) 1_554 .
O6 Na1 Na2 101.8(5) . .
O6 Na1 Na2 101.8(5) 8_565 .
O5 Na1 Na2 49.1(3) . .
O5 Na1 Na2 49.1(3) 8_565 .
O2W Na1 Na2 106.4(7) . .
O16 Na1 Na2 171.1(9) 1_554 .
O1W Na1 Na2 50.0(5) . .
O5 Na2 O5 89.6(7) . 8_565
O5 Na2 O4 82.3(4) . .
O5 Na2 O4 158.4(8) 8_565 .
O5 Na2 O4 158.4(8) . 2_655
O5 Na2 O4 82.3(4) 8_565 2_655
O4 Na2 O4 97.9(7) . 2_655
O5 Na2 O9W 121.9(8) . .
O5 Na2 O9W 121.9(8) 8_565 .
O4 Na2 O9W 79.1(9) . .
O4 Na2 O9W 79.1(9) 2_655 .
O5 Na2 O1W 83.6(5) . .
O5 Na2 O1W 83.6(5) 8_565 .
O4 Na2 O1W 75.6(5) . .
O4 Na2 O1W 75.6(5) 2_655 .
O9W Na2 O1W 140.9(14) . .
O5 Na2 O6W 75.6(9) . .
O5 Na2 O6W 75.6(9) 8_565 .
O4 Na2 O6W 121.0(7) . .
O4 Na2 O6W 121.0(7) 2_655 .
O9W Na2 O6W 68.5(17) . .
O1W Na2 O6W 150.5(13) . .
O5 Na2 Na2 119.0(4) . 2_655
O5 Na2 Na2 119.0(4) 8_565 2_655
O4 Na2 Na2 50.8(3) . 2_655
O4 Na2 Na2 50.8(3) 2_655 2_655
O9W Na2 Na2 88.9(13) . 2_655
O1W Na2 Na2 52.0(4) . 2_655
O6W Na2 Na2 157.4(12) . 2_655
O5 Na2 Na1 48.7(3) . .
O5 Na2 Na1 48.7(3) 8_565 .
O4 Na2 Na1 113.4(6) . .
O4 Na2 Na1 113.4(6) 2_655 .
O9W Na2 Na1 159.5(14) . .
O1W Na2 Na1 59.6(5) . .
O6W Na2 Na1 91.0(13) . .
Na2 Na2 Na1 111.6(3) 2_655 .
O3W Na3 O2 100.9(4) . .
O3W Na3 O2 100.9(4) . 7_755
O2 Na3 O2 145.4(8) . 7_755
O3W Na3 O1 115.4(7) . .
O2 Na3 O1 73.2(4) . .
O2 Na3 O1 73.2(4) 7_755 .
O3W Na3 O5W 154.4(11) . .
O2 Na3 O5W 86.0(4) . .
O2 Na3 O5W 86.0(4) 7_755 .
O1 Na3 O5W 90.2(9) . .
O3W Na3 O3 71.3(6) . 7_755
O2 Na3 O3 139.5(5) . 7_755
O2 Na3 O3 73.5(4) 7_755 7_755
O1 Na3 O3 146.7(3) . 7_755
O5W Na3 O3 87.4(7) . 7_755
O3W Na3 O3 71.3(6) . .
O2 Na3 O3 73.5(4) . .
O2 Na3 O3 139.5(5) 7_755 .
O1 Na3 O3 146.7(3) . .
O5W Na3 O3 87.4(7) . .
O3 Na3 O3 66.3(6) 7_755 .
Na2 O1W Na2 75.9(8) . 2_655
Na2 O1W Na1 146.4(8) . 2_655
Na2 O1W Na1 70.5(4) 2_655 2_655
Na2 O1W Na1 70.5(4) . .
Na2 O1W Na1 146.4(8) 2_655 .
Na1 O1W Na1 143.1(10) 2_655 .
W2 O21 W2 115.9(9) . 2_755
W3 O23 W5 112.7(7) . .
W3 O26 W3 161.3(15) . 2_755
W5 O8 W2 161.5(10) . .
O10 O10 W5 73.0(5) 7_855 .
O10 O10 W4 172.8(4) 7_855 7_855
W5 O10 W4 103.1(8) . 7_855
O10 O10 W3 73.6(5) 7_855 .
W5 O10 W3 94.9(6) . .
W4 O10 W3 101.1(7) 7_855 .
W1 O11 W4 134.7(11) . 8_565
O12 O12 W1 170.8(6) 2_755 .
O12 O12 W2 73.8(6) 2_755 .
W1 O12 W2 100.0(7) . .
O12 O12 W2 73.8(6) 2_755 2_755
W1 O12 W2 100.0(7) . 2_755
W2 O12 W2 92.4(8) . 2_755
W2 O13 W1 136.2(11) . 2_755
W4 O15 W3 129.1(13) . .
W1 O16 Na1 141(2) . 1_556
W1 O18 W4 99.6(8) . .
W1 O18 W4 99.6(8) . 8_565
W4 O18 W4 99.2(9) . 8_565
W5 O19 W4 133.4(13) . 7_855
W4 O14 W4 134.0(19) . 8_565

loop_
_geom_bond_atom_site_label_1
_geom_bond_atom_site_label_2
_geom_bond_distance
_geom_bond_site_symmetry_2
C1 C2 1.498(19) .
C2 N2 1.478(17) .
C2 N1 1.482(18) .
C2 C2 1.56(3) 7_755
C3 O1 1.21(2) .
C3 N1 1.375(16) .
C3 N1 1.375(16) 7_755
C4 O4 1.23(3) .
C4 N2 1.389(18) 7_755
C4 N2 1.389(18) .
C5 N4 1.42(2) .
C5 N1 1.421(19) .
C6 N3 1.435(19) .
C6 N2 1.445(18) .
C7 C8 1.54(2) .
C8 N4 1.423(19) .
C8 N3 1.493(19) .
C8 C9 1.59(2) .
C9 N5 1.446(19) .
C9 N6 1.473(19) .
C9 C10 1.54(2) .
C11 O2 1.221(19) .
C11 N5 1.38(2) .
C11 N4 1.39(2) .
C12 O5 1.219(18) .
C12 N6 1.34(2) .
C12 N3 1.388(19) .
C13 N5 1.417(19) .
C13 N8 1.47(2) .
C14 N7 1.45(2) .
C14 N6 1.49(2) .
C15 N7 1.421(18) .
C15 N8 1.470(18) .
C15 C16 1.54(2) .
C15 C17 1.59(2) .
C17 N10 1.446(19) .
C17 N9 1.469(17) .
C17 C18 1.53(2) .
C19 O3 1.214(18) .
C19 N8 1.36(2) .
C19 N9 1.37(2) .
C20 O6 1.211(18) .
C20 N7 1.37(2) .
C20 N10 1.38(2) .
C21 N10 1.432(17) 7_755
C21 N10 1.432(17) .
C22 N9 1.445(17) .
C22 N9 1.445(17) 7_755
O1 Na3 2.61(2) .
O2 Na3 2.429(12) .
O3 Na3 2.757(16) .
O4 Na2 2.514(15) .
O4 Na2 2.514(15) 2_655
O5 Na1 2.410(13) .
O5 Na2 2.425(14) .
O6 Na1 2.261(12) .
W1 O16 1.63(2) .
W1 O11 1.883(13) 8_565
W1 O11 1.883(13) .
W1 O13 1.896(15) 7_855
W1 O13 1.896(15) 2_755
W1 O12 2.26(2) .
W1 O18 2.28(2) .
W2 O22 1.704(13) .
W2 O13 1.862(18) .
W2 O13 1.862(18) 7_855
W2 O8 1.89(2) .
W2 O21 1.951(10) .
W2 O12 2.291(16) .
W2 O12 2.291(16) 2_755
W3 O24 1.686(17) .
W3 O26 1.902(4) .
W3 O15 1.903(19) 7_855
W3 O15 1.903(19) .
W3 O23 1.921(16) .
W3 O10 2.225(17) .
W3 O10 2.225(17) 7_855
W3 W5 3.2288(13) .
W4 O7 1.665(13) .
W4 O19 1.870(17) 7_855
W4 O15 1.898(19) .
W4 O14 1.901(13) .
W4 O11 1.911(15) 8_565
W4 O10 2.220(18) 7_855
W4 O18 2.299(16) .
W5 O25 1.691(17) .
W5 O19 1.86(2) .
W5 O19 1.86(2) 7_855
W5 O8 1.886(19) .
W5 O23 1.958(17) .
W5 O10 2.159(16) .
W5 O10 2.159(16) 7_855
Na1 O6 2.261(12) 8_565
Na1 O5 2.410(13) 8_565
Na1 O2W 2.44(2) .
Na1 O16 2.85(3) 1_554
Na1 O1W 2.909(13) .
Na1 Na2 3.181(17) .
Na2 O5 2.425(14) 8_565
Na2 O4 2.514(15) 2_655
Na2 O9W 2.54(4) .
Na2 O1W 2.58(2) .
Na2 O6W 2.70(6) .
Na2 Na2 3.18(3) 2_655
Na3 O3W 2.27(2) .
Na3 O2 2.429(12) 7_755
Na3 O5W 2.61(3) .
Na3 O3 2.757(16) 7_755
O1W Na2 2.58(2) 2_655
O1W Na1 2.909(13) 2_655
O21 W2 1.951(10) 2_755
O26 W3 1.902(4) 2_755
O10 O10 1.26(4) 7_855
O10 W4 2.220(18) 7_855
O11 W4 1.911(15) 8_565
O12 O12 1.28(5) 2_755
O12 W2 2.291(16) 2_755
O13 W1 1.896(15) 2_755
O16 Na1 2.85(3) 1_556
O18 W4 2.299(16) 8_565
O19 W4 1.870(17) 7_855
O14 W4 1.901(13) 8_565
